data_4342089
loop_
_publ_author_name
'Duan, Jingui'
'Higuchi, Masakazu'
'Kitagawa, Susumu'

_publ_section_title
;
 Predesign and systematic synthesis of 11 highly porous coordination
 polymers with unprecedented topology.
;
_journal_issue 4
_journal_name_full 'Inorganic chemistry'
_journal_page_first 1645
_journal_page_last 1649
_journal_paper_doi 10.1021/ic502643m
_journal_volume 54
_journal_year 2015
_chemical_formula_sum 'C41 H28 N3 O17 Zn4'
_chemical_formula_weight 1096.14
_chemical_name_systematic
; 
 ? 
;
_space_group_IT_number 14
_symmetry_space_group_name_Hall '-P 2yn'
_symmetry_space_group_name_H-M 'P 1 21/n 1'
_atom_sites_solution_hydrogens geom
_atom_sites_solution_primary direct
_atom_sites_solution_secondary difmap
_audit_creation_method SHELXL-97
_cell_angle_alpha 90.00
_cell_angle_beta 91.9370(10)
_cell_angle_gamma 90.00
_cell_formula_units_Z 4
_cell_length_a 10.3371(8)
_cell_length_b 31.988(2)
_cell_length_c 31.939(2)
_cell_measurement_temperature 291(2)
_cell_volume 10555.0(12)
_computing_structure_refinement 'SHELXL-97 (Sheldrick, 1997)'
_computing_structure_solution 'SHELXS-97 (Sheldrick, 1990)'
_diffrn_ambient_temperature 291(2)
_diffrn_measured_fraction_theta_full 0.997
_diffrn_measured_fraction_theta_max 0.997
_diffrn_radiation_monochromator graphite
_diffrn_radiation_source 'fine-focus sealed tube'
_diffrn_radiation_type MoK\a
_diffrn_radiation_wavelength 0.71073
_diffrn_reflns_av_R_equivalents 0.0389
_diffrn_reflns_av_sigmaI/netI 0.0413
_diffrn_reflns_limit_h_max 12
_diffrn_reflns_limit_h_min -12
_diffrn_reflns_limit_k_max 39
_diffrn_reflns_limit_k_min -34
_diffrn_reflns_limit_l_max 38
_diffrn_reflns_limit_l_min -39
_diffrn_reflns_number 57727
_diffrn_reflns_theta_full 26.00
_diffrn_reflns_theta_max 26.00
_diffrn_reflns_theta_min 1.80
_exptl_absorpt_coefficient_mu 0.930
_exptl_absorpt_correction_T_max 0.8505
_exptl_absorpt_correction_T_min 0.8076
_exptl_crystal_density_diffrn 0.690
_exptl_crystal_density_method 'not measured'
_exptl_crystal_F_000 2204
_exptl_crystal_size_max 0.24
_exptl_crystal_size_mid 0.22
_exptl_crystal_size_min 0.18
_platon_squeeze_details
;
;
_refine_diff_density_max 0.425
_refine_diff_density_min -0.376
_refine_diff_density_rms 0.051
_refine_ls_extinction_method none
_refine_ls_goodness_of_fit_ref 1.023
_refine_ls_hydrogen_treatment mixed
_refine_ls_matrix_type fullcycle
_refine_ls_number_parameters 588
_refine_ls_number_reflns 20689
_refine_ls_number_restraints 0
_refine_ls_restrained_S_all 1.023
_refine_ls_R_factor_all 0.0517
_refine_ls_R_factor_gt 0.0393
_refine_ls_shift/su_max 0.000
_refine_ls_shift/su_mean 0.000
_refine_ls_structure_factor_coef Fsqd
_refine_ls_weighting_details 'calc w=1/[\s^2^(Fo^2^)+(0.0563P)^2^+0.0000P] where P=(Fo^2^+2Fc^2^)/3'
_refine_ls_weighting_scheme calc
_refine_ls_wR_factor_gt 0.0973
_refine_ls_wR_factor_ref 0.1014
_reflns_number_gt 15303
_reflns_number_total 20689
_reflns_threshold_expression >2sigma(I)
_cod_data_source_file ic502643m_si_010.cif
_cod_data_source_block IId
_cod_depositor_comments 'Adding full bibliography for 4342086--4342096.cif.'
_cod_original_cell_volume 10554.9(14)
_cod_original_sg_symbol_Hall -P2yn
_cod_original_sg_symbol_H-M P21/n
_cod_database_code 4342089

loop_
_symmetry_equiv_pos_as_xyz
'x, y, z'
'-x+1/2, y+1/2, -z+1/2'
'-x, -y, -z'
'x-1/2, -y-1/2, z-1/2'

loop_
_atom_site_label
_atom_site_type_symbol
_atom_site_fract_x
_atom_site_fract_y
_atom_site_fract_z
_atom_site_U_iso_or_equiv
_atom_site_adp_type
_atom_site_occupancy
_atom_site_symmetry_multiplicity
_atom_site_calc_flag
_atom_site_refinement_flags
C1 C 0.4707(2) 0.88992(7) 0.11218(7) 0.0507(6) Uani 1 1 d .
C2 C 0.4794(2) 0.92328(7) 0.07864(7) 0.0462(5) Uani 1 1 d .
C3 C 0.4736(2) 0.91138(8) 0.03656(7) 0.0531(6) Uani 1 1 d .
H3 H 0.4634 0.8834 0.0291 0.064 Uiso 1 1 calc R
C4 C 0.4829(2) 0.94085(8) 0.00726(8) 0.0545(6) Uani 1 1 d .
H4 H 0.4809 0.9328 -0.0207 0.065 Uiso 1 1 calc R
C5 C 0.4956(2) 0.98368(7) 0.01701(7) 0.0531(6) Uani 1 1 d .
C6 C 0.5015(2) 0.99356(8) 0.06066(7) 0.0535(6) Uani 1 1 d .
H6 H 0.5124 1.0213 0.0687 0.064 Uiso 1 1 calc R
C7 C 0.4921(2) 0.96479(7) 0.08988(7) 0.0529(6) Uani 1 1 d .
H7 H 0.4939 0.9724 0.1180 0.063 Uiso 1 1 calc R
C8 C 0.7255(2) 0.77312(7) 0.13040(7) 0.0457(5) Uani 1 1 d .
C9 C 0.8479(2) 0.76411(7) 0.10869(6) 0.0402(4) Uani 1 1 d .
C10 C 0.96702(19) 0.76652(6) 0.13137(6) 0.0390(4) Uani 1 1 d .
H10 H 0.9698 0.7703 0.1603 0.047 Uiso 1 1 calc R
C11 C 1.08069(19) 0.76313(6) 0.10928(6) 0.0399(4) Uani 1 1 d .
C12 C 1.0772(2) 0.75568(7) 0.06657(7) 0.0456(5) Uani 1 1 d .
H12 H 1.1542 0.7527 0.0526 0.055 Uiso 1 1 calc R
C13 C 0.9616(2) 0.75267(7) 0.04464(7) 0.0488(5) Uani 1 1 d .
C14 C 0.8444(2) 0.75723(7) 0.06555(7) 0.0459(5) Uani 1 1 d .
H14 H 0.7656 0.7557 0.0507 0.055 Uiso 1 1 calc R
C15 C 1.2052(2) 0.76762(7) 0.13321(7) 0.0435(5) Uani 1 1 d .
C16 C 0.8661(2) 0.74069(8) -0.02569(7) 0.0502(5) Uani 1 1 d .
C17 C 0.8947(2) 0.73836(8) -0.07130(7) 0.0498(5) Uani 1 1 d .
C18 C 1.0156(2) 0.72526(9) -0.08548(7) 0.0567(6) Uani 1 1 d .
H18 H 1.0848 0.7210 -0.0666 0.068 Uiso 1 1 calc R
C19 C 1.0301(2) 0.71875(8) -0.12833(7) 0.0508(6) Uani 1 1 d .
H19 H 1.1091 0.7097 -0.1381 0.061 Uiso 1 1 calc R
C20 C 0.9273(2) 0.72574(7) -0.15621(7) 0.0484(5) Uani 1 1 d .
C21 C 0.8073(2) 0.73819(8) -0.14187(8) 0.0557(6) Uani 1 1 d .
H21 H 0.7370 0.7417 -0.1605 0.067 Uiso 1 1 calc R
C22 C 0.7942(2) 0.74544(8) -0.09835(8) 0.0569(6) Uani 1 1 d .
H22 H 0.7161 0.7551 -0.0885 0.068 Uiso 1 1 calc R
C23 C 0.9341(2) 0.71878(7) -0.20278(7) 0.0471(5) Uani 1 1 d .
C24 C 0.2197(2) 0.87278(7) 0.23054(7) 0.0451(5) Uani 1 1 d .
C25 C 0.0968(2) 0.89568(6) 0.23804(6) 0.0399(4) Uani 1 1 d .
C26 C 0.09353(19) 0.93936(7) 0.24469(7) 0.0427(5) Uani 1 1 d .
H26 H 0.1704 0.9545 0.2466 0.051 Uiso 1 1 calc R
C27 C -0.0234(2) 0.95961(7) 0.24841(7) 0.0450(5) Uani 1 1 d .
C28 C -0.13757(18) 0.93751(6) 0.24707(7) 0.0404(4) Uani 1 1 d .
H28 H -0.2154 0.9514 0.2507 0.048 Uiso 1 1 calc R
C29 C -0.1376(2) 0.89459(7) 0.24030(7) 0.0451(5) Uani 1 1 d .
C30 C -0.0199(2) 0.87354(6) 0.23677(7) 0.0405(5) Uani 1 1 d .
H30 H -0.0193 0.8446 0.2336 0.049 Uiso 1 1 calc R
C31 C -0.25942(19) 0.87024(6) 0.23597(6) 0.0390(4) Uani 1 1 d .
C32 C 0.6139(2) 0.52996(7) 0.24092(7) 0.0486(5) Uani 1 1 d .
C33 C 0.5822(2) 0.57538(7) 0.23706(7) 0.0461(5) Uani 1 1 d .
C34 C 0.4603(2) 0.59068(7) 0.22617(7) 0.0463(5) Uani 1 1 d .
H34 H 0.3907 0.5725 0.2224 0.056 Uiso 1 1 calc R
C35 C 0.4428(2) 0.63328(7) 0.22092(7) 0.0463(5) Uani 1 1 d .
H35 H 0.3608 0.6436 0.2139 0.056 Uiso 1 1 calc R
C36 C 0.5450(2) 0.66066(7) 0.22596(7) 0.0449(5) Uani 1 1 d .
C37 C 0.6690(2) 0.64545(7) 0.23716(7) 0.0452(5) Uani 1 1 d .
H37 H 0.7380 0.6639 0.2411 0.054 Uiso 1 1 calc R
C38 C 0.6880(2) 0.60269(7) 0.24234(8) 0.0508(5) Uani 1 1 d .
H38 H 0.7699 0.5923 0.2492 0.061 Uiso 1 1 calc R
C39 C 0.5269(2) 0.70710(6) 0.22146(7) 0.0414(5) Uani 1 1 d .
C40 C 0.5873(2) 0.23984(7) 0.17241(7) 0.0519(6) Uani 1 1 d .
H40A H 0.6258 0.2206 0.1534 0.078 Uiso 1 1 calc R
H40B H 0.6538 0.2566 0.1857 0.078 Uiso 1 1 calc R
H40C H 0.5274 0.2576 0.1572 0.078 Uiso 1 1 calc R
C41 C 0.4639(2) 0.17667(7) 0.18730(8) 0.0514(5) Uani 1 1 d .
H41A H 0.4408 0.1804 0.1582 0.077 Uiso 1 1 calc R
H41B H 0.3883 0.1691 0.2022 0.077 Uiso 1 1 calc R
H41C H 0.5275 0.1549 0.1903 0.077 Uiso 1 1 calc R
N1 N 0.95938(17) 0.74623(6) 0.00084(5) 0.0445(4) Uani 1 1 d .
H1 H 1.0346 0.7460 -0.0098 0.053 Uiso 1 1 calc R
N2 N 0.51850(18) 0.50302(5) 0.24555(6) 0.0464(4) Uani 1 1 d .
H2 H 0.4421 0.5137 0.2447 0.056 Uiso 1 1 calc R
N3 N 0.5180(2) 0.21620(6) 0.20460(7) 0.0546(5) Uani 1 1 d .
H3A H 0.4534 0.2320 0.2142 0.066 Uiso 1 1 calc R
H3B H 0.5729 0.2104 0.2263 0.066 Uiso 1 1 calc R
O1 O 0.47494(13) 0.81261(4) 0.19148(4) 0.0373(3) Uani 1 1 d .
O2 O 0.47520(14) 0.90205(4) 0.14917(5) 0.0444(3) Uani 1 1 d .
O3 O 0.46758(14) 0.85279(4) 0.10045(4) 0.0428(3) Uani 1 1 d .
O4 O 0.62224(14) 0.77282(4) 0.11025(4) 0.0423(3) Uani 1 1 d .
O5 O 0.73824(14) 0.77874(5) 0.16929(5) 0.0459(3) Uani 1 1 d .
O6 O 1.20150(13) 0.76566(4) 0.17225(4) 0.0413(3) Uani 1 1 d .
O7 O 1.30707(14) 0.77423(5) 0.11270(5) 0.0443(3) Uani 1 1 d .
O8 O 0.74740(15) 0.74083(5) -0.01517(5) 0.0518(4) Uani 1 1 d .
O9 O 0.83636(14) 0.72955(5) -0.22343(5) 0.0486(4) Uani 1 1 d .
O10 O 1.03773(15) 0.70575(5) -0.21640(5) 0.0474(4) Uani 1 1 d .
O11 O 0.32107(13) 0.89461(4) 0.22866(4) 0.0418(3) Uani 1 1 d .
O12 O 0.21244(14) 0.83475(4) 0.22691(5) 0.0435(3) Uani 1 1 d .
O13 O -0.25130(13) 0.83134(4) 0.23874(4) 0.0400(3) Uani 1 1 d .
O14 O -0.36158(13) 0.89043(4) 0.22937(4) 0.0407(3) Uani 1 1 d .
O15 O 0.72532(15) 0.51681(5) 0.23489(5) 0.0502(4) Uani 1 1 d .
O16 O 0.42386(14) 0.72051(4) 0.20850(5) 0.0423(3) Uani 1 1 d .
O17 O 0.62393(14) 0.72787(4) 0.23212(4) 0.0434(3) Uani 1 1 d .
Zn1 Zn 0.62304(2) 0.787939(7) 0.221637(8) 0.03877(6) Uani 1 1 d .
Zn2 Zn 0.47424(2) 0.871327(7) 0.202720(8) 0.03908(6) Uani 1 1 d .
Zn3 Zn 0.46984(2) 0.800104(7) 0.132487(7) 0.03900(6) Uani 1 1 d .
Zn4 Zn 0.33195(2) 0.782246(8) 0.216387(8) 0.04193(7) Uani 1 1 d .

loop_
_atom_site_aniso_label
_atom_site_aniso_U_11
_atom_site_aniso_U_22
_atom_site_aniso_U_33
_atom_site_aniso_U_23
_atom_site_aniso_U_13
_atom_site_aniso_U_12
C1 0.0650(15) 0.0410(12) 0.0453(12) 0.0157(9) -0.0093(11) 0.0097(10)
C2 0.0494(12) 0.0428(12) 0.0467(12) 0.0170(9) 0.0046(10) 0.0097(9)
C3 0.0611(14) 0.0486(13) 0.0497(13) 0.0213(10) 0.0030(11) -0.0001(11)
C4 0.0635(15) 0.0527(13) 0.0481(13) 0.0168(10) 0.0132(11) -0.0080(11)
C5 0.0589(15) 0.0533(14) 0.0475(13) 0.0211(11) 0.0079(11) -0.0011(11)
C6 0.0557(14) 0.0535(14) 0.0505(13) 0.0137(11) -0.0096(11) -0.0151(11)
C7 0.0665(16) 0.0494(13) 0.0436(13) 0.0120(10) 0.0133(11) -0.0035(11)
C8 0.0379(11) 0.0507(12) 0.0478(12) -0.0116(10) -0.0099(9) 0.0125(9)
C9 0.0416(11) 0.0456(11) 0.0331(10) -0.0035(8) -0.0031(8) 0.0011(9)
C10 0.0389(10) 0.0370(11) 0.0408(11) -0.0184(8) -0.0012(8) -0.0037(8)
C11 0.0376(11) 0.0380(11) 0.0441(11) 0.0009(9) 0.0012(9) -0.0008(8)
C12 0.0368(11) 0.0597(14) 0.0404(11) -0.0074(9) 0.0015(9) 0.0181(10)
C13 0.0436(12) 0.0599(14) 0.0430(12) -0.0089(10) 0.0019(9) -0.0015(10)
C14 0.0364(11) 0.0627(14) 0.0381(11) -0.0047(10) -0.0037(9) -0.0007(10)
C15 0.0419(11) 0.0422(11) 0.0459(12) -0.0005(9) -0.0048(9) 0.0119(9)
C16 0.0412(12) 0.0587(14) 0.0505(13) -0.0159(10) -0.0028(10) 0.0155(10)
C17 0.0469(12) 0.0572(14) 0.0456(12) -0.0054(10) 0.0059(10) -0.0019(10)
C18 0.0474(13) 0.0799(17) 0.0426(13) -0.0061(12) 0.0014(10) 0.0183(12)
C19 0.0496(13) 0.0672(15) 0.0357(12) -0.0033(10) 0.0040(10) 0.0091(11)
C20 0.0445(12) 0.0543(13) 0.0462(12) -0.0184(10) -0.0029(10) -0.0106(10)
C21 0.0558(14) 0.0587(15) 0.0522(14) -0.0060(11) -0.0039(11) 0.0094(11)
C22 0.0518(14) 0.0610(15) 0.0584(15) -0.0005(11) 0.0076(11) 0.0093(11)
C23 0.0452(12) 0.0575(14) 0.0383(12) -0.0009(9) -0.0054(9) -0.0018(10)
C24 0.0454(12) 0.0428(12) 0.0474(12) -0.0088(9) 0.0036(9) 0.0022(9)
C25 0.0393(11) 0.0414(11) 0.0384(11) -0.0074(8) -0.0093(9) -0.0008(8)
C26 0.0309(9) 0.0421(11) 0.0552(12) -0.0210(9) 0.0038(9) -0.0119(8)
C27 0.0347(11) 0.0486(12) 0.0521(13) -0.0159(10) 0.0088(9) -0.0003(9)
C28 0.0254(9) 0.0448(11) 0.0503(12) -0.0088(9) -0.0094(8) 0.0040(8)
C29 0.0436(12) 0.0468(12) 0.0441(12) -0.0078(9) -0.0096(9) -0.0010(9)
C30 0.0472(12) 0.0268(10) 0.0478(12) -0.0089(8) 0.0056(9) -0.0013(8)
C31 0.0396(11) 0.0371(11) 0.0399(10) 0.0121(8) -0.0063(8) 0.0100(8)
C32 0.0505(13) 0.0413(12) 0.0545(14) 0.0142(10) 0.0099(11) 0.0069(9)
C33 0.0481(12) 0.0384(11) 0.0521(13) 0.0143(9) 0.0049(10) 0.0022(9)
C34 0.0440(12) 0.0385(11) 0.0569(13) 0.0153(9) 0.0072(10) -0.0067(9)
C35 0.0374(11) 0.0438(12) 0.0583(14) -0.0090(10) 0.0086(10) 0.0111(9)
C36 0.0474(12) 0.0403(11) 0.0474(12) 0.0114(9) 0.0058(10) 0.0014(9)
C37 0.0385(11) 0.0372(11) 0.0602(14) 0.0160(10) 0.0035(10) -0.0124(9)
C38 0.0449(12) 0.0480(13) 0.0593(14) 0.0137(10) 0.0008(10) 0.0042(10)
C39 0.0487(13) 0.0327(10) 0.0422(12) -0.0002(8) -0.0074(10) -0.0017(9)
C40 0.0507(13) 0.0524(13) 0.0531(13) -0.0058(11) 0.0104(11) -0.0154(11)
C41 0.0457(12) 0.0511(13) 0.0568(14) -0.0038(11) -0.0062(10) -0.0069(10)
N1 0.0397(9) 0.0553(11) 0.0393(9) -0.0009(8) 0.0118(7) -0.0076(8)
N2 0.0437(10) 0.0376(10) 0.0581(11) -0.0017(8) 0.0030(8) 0.0128(8)
N3 0.0522(11) 0.0547(12) 0.0564(12) -0.0098(9) -0.0079(9) 0.0116(9)
O1 0.0382(7) 0.0375(7) 0.0360(7) 0.0122(6) -0.0011(6) 0.0120(6)
O2 0.0490(8) 0.0391(8) 0.0457(8) 0.0140(6) 0.0094(7) -0.0075(6)
O3 0.0414(8) 0.0443(8) 0.0426(8) 0.0162(6) 0.0020(6) -0.0001(6)
O4 0.0418(8) 0.0456(8) 0.0392(8) 0.0097(6) -0.0048(6) 0.0126(6)
O5 0.0409(8) 0.0535(9) 0.0427(8) -0.0120(7) -0.0077(6) 0.0014(6)
O6 0.0395(8) 0.0435(8) 0.0411(8) 0.0118(6) 0.0027(6) 0.0121(6)
O7 0.0428(8) 0.0455(8) 0.0442(8) 0.0135(6) -0.0062(6) 0.0086(6)
O8 0.0478(9) 0.0637(10) 0.0448(9) -0.0129(7) 0.0115(7) 0.0035(7)
O9 0.0421(8) 0.0556(9) 0.0476(9) -0.0179(7) -0.0084(7) 0.0007(7)
O10 0.0493(9) 0.0505(9) 0.0422(8) 0.0118(6) -0.0046(7) 0.0054(7)
O11 0.0374(7) 0.0414(8) 0.0464(8) 0.0100(6) -0.0024(6) 0.0112(6)
O12 0.0405(8) 0.0386(8) 0.0517(9) -0.0145(6) 0.0047(6) -0.0033(6)
O13 0.0405(8) 0.0366(7) 0.0426(8) 0.0127(6) -0.0045(6) 0.0104(6)
O14 0.0407(8) 0.0368(7) 0.0444(8) 0.0138(6) -0.0025(6) 0.0106(6)
O15 0.0528(9) 0.0452(9) 0.0537(9) 0.0128(7) 0.0163(7) 0.0090(7)
O16 0.0420(8) 0.0353(7) 0.0490(9) -0.0016(6) -0.0050(7) -0.0013(6)
O17 0.0438(8) 0.0409(8) 0.0451(8) 0.0172(6) -0.0039(6) -0.0016(6)
Zn1 0.03931(13) 0.03612(13) 0.04054(13) 0.01246(9) -0.00386(10) 0.01021(9)
Zn2 0.03874(13) 0.03570(13) 0.04250(13) 0.01324(10) -0.00304(10) 0.01034(9)
Zn3 0.03905(13) 0.03924(13) 0.03843(13) 0.01268(10) -0.00276(10) 0.01084(10)
Zn4 0.04062(14) 0.04292(14) 0.04241(14) 0.01211(10) 0.00391(11) 0.00735(10)

loop_
_atom_type_symbol
_atom_type_description
_atom_type_scat_dispersion_real
_atom_type_scat_dispersion_imag
_atom_type_scat_source
C C 0.0033 0.0016 'International Tables Vol C Tables 4.2.6.8 and 6.1.1.4'
H H 0.0000 0.0000 'International Tables Vol C Tables 4.2.6.8 and 6.1.1.4'
N N 0.0061 0.0033 'International Tables Vol C Tables 4.2.6.8 and 6.1.1.4'
O O 0.0106 0.0060 'International Tables Vol C Tables 4.2.6.8 and 6.1.1.4'
Zn Zn 0.2839 1.4301 'International Tables Vol C Tables 4.2.6.8 and 6.1.1.4'

loop_
_geom_angle_atom_site_label_1
_geom_angle_atom_site_label_2
_geom_angle_atom_site_label_3
_geom_angle
_geom_angle_site_symmetry_1
_geom_angle_site_symmetry_3
O2 C1 O3 125.70(17) . .
O2 C1 C2 116.76(19) . .
O3 C1 C2 117.39(19) . .
C7 C2 C3 120.87(19) . .
C7 C2 C1 120.0(2) . .
C3 C2 C1 119.1(2) . .
C4 C3 C2 118.7(2) . .
C4 C3 H3 120.6 . .
C2 C3 H3 120.6 . .
C3 C4 C5 122.7(2) . .
C3 C4 H4 118.7 . .
C5 C4 H4 118.7 . .
C4 C5 C6 115.53(19) . .
C4 C5 C5 121.3(3) . 3_675
C6 C5 C5 123.1(3) . 3_675
C7 C6 C5 122.4(2) . .
C7 C6 H6 118.8 . .
C5 C6 H6 118.8 . .
C6 C7 C2 119.8(2) . .
C6 C7 H7 120.1 . .
C2 C7 H7 120.1 . .
O4 C8 O5 125.36(18) . .
O4 C8 C9 119.41(18) . .
O5 C8 C9 115.16(17) . .
C14 C9 C10 120.65(19) . .
C14 C9 C8 119.72(19) . .
C10 C9 C8 119.35(18) . .
C11 C10 C9 118.14(19) . .
C11 C10 H10 120.9 . .
C9 C10 H10 120.9 . .
C12 C11 C10 121.16(19) . .
C12 C11 C15 121.23(18) . .
C10 C11 C15 117.61(19) . .
C13 C12 C11 120.67(19) . .
C13 C12 H12 119.7 . .
C11 C12 H12 119.7 . .
C12 C13 C14 120.0(2) . .
C12 C13 N1 120.10(18) . .
C14 C13 N1 119.90(19) . .
C9 C14 C13 119.3(2) . .
C9 C14 H14 120.3 . .
C13 C14 H14 120.3 . .
O6 C15 O7 125.02(17) . .
O6 C15 C11 117.02(18) . .
O7 C15 C11 117.94(17) . .
N1 C16 O8 122.31(18) . .
N1 C16 C17 118.91(18) . .
O8 C16 C17 118.47(18) . .
C22 C17 C18 121.2(2) . .
C22 C17 C16 116.2(2) . .
C18 C17 C16 122.3(2) . .
C19 C18 C17 119.0(2) . .
C19 C18 H18 120.5 . .
C17 C18 H18 120.5 . .
C20 C19 C18 120.1(2) . .
C20 C19 H19 119.9 . .
C18 C19 H19 119.9 . .
C19 C20 C21 120.5(2) . .
C19 C20 C23 123.5(2) . .
C21 C20 C23 115.9(2) . .
C20 C21 C22 118.9(2) . .
C20 C21 H21 120.6 . .
C22 C21 H21 120.6 . .
C17 C22 C21 120.2(2) . .
C17 C22 H22 119.9 . .
C21 C22 H22 119.9 . .
O9 C23 O10 127.27(18) . .
O9 C23 C20 114.87(19) . .
O10 C23 C20 117.68(18) . .
O12 C24 O11 126.45(18) . .
O12 C24 C25 116.92(18) . .
O11 C24 C25 116.64(17) . .
C30 C25 C26 118.68(19) . .
C30 C25 C24 119.01(18) . .
C26 C25 C24 122.25(19) . .
C27 C26 C25 120.13(19) . .
C27 C26 H26 119.9 . .
C25 C26 H26 119.9 . .
C28 C27 C26 120.6(2) . .
C28 C27 N2 122.70(17) . 2
C26 C27 N2 116.66(17) . 2
C27 C28 C29 120.55(19) . .
C27 C28 H28 119.7 . .
C29 C28 H28 119.7 . .
C28 C29 C30 119.5(2) . .
C28 C29 C31 121.93(17) . .
C30 C29 C31 118.54(17) . .
C29 C30 C25 120.39(19) . .
C29 C30 H30 119.8 . .
C25 C30 H30 119.8 . .
O14 C31 O13 125.5(2) . .
O14 C31 C29 117.03(16) . .
O13 C31 C29 117.47(15) . .
O15 C32 N2 119.6(2) . .
O15 C32 C33 121.1(2) . .
N2 C32 C33 118.8(2) . .
C34 C33 C38 120.5(2) . .
C34 C33 C32 124.0(2) . .
C38 C33 C32 115.3(2) . .
C35 C34 C33 119.4(2) . .
C35 C34 H34 120.3 . .
C33 C34 H34 120.3 . .
C36 C35 C34 121.1(2) . .
C36 C35 H35 119.5 . .
C34 C35 H35 119.5 . .
C35 C36 C37 119.9(2) . .
C35 C36 C39 121.6(2) . .
C37 C36 C39 118.4(2) . .
C38 C37 C36 119.6(2) . .
C38 C37 H37 120.2 . .
C36 C37 H37 120.2 . .
C37 C38 C33 119.4(2) . .
C37 C38 H38 120.3 . .
C33 C38 H38 120.3 . .
O16 C39 O17 126.78(19) . .
O16 C39 C36 119.28(19) . .
O17 C39 C36 113.94(19) . .
N3 C40 H40A 109.5 . .
N3 C40 H40B 109.5 . .
H40A C40 H40B 109.5 . .
N3 C40 H40C 109.5 . .
H40A C40 H40C 109.5 . .
H40B C40 H40C 109.5 . .
N3 C41 H41A 109.5 . .
N3 C41 H41B 109.5 . .
H41A C41 H41B 109.5 . .
N3 C41 H41C 109.5 . .
H41A C41 H41C 109.5 . .
H41B C41 H41C 109.5 . .
C16 N1 C13 131.66(14) . .
C16 N1 H1 114.2 . .
C13 N1 H1 114.2 . .
C32 N2 C27 129.59(17) . 2_545
C32 N2 H2 115.2 . .
C27 N2 H2 115.2 2_545 .
C40 N3 C41 111.23(19) . .
C40 N3 H3A 109.4 . .
C41 N3 H3A 109.4 . .
C40 N3 H3B 109.4 . .
C41 N3 H3B 109.4 . .
H3A N3 H3B 108.0 . .
Zn2 O1 Zn3 112.81(6) . .
Zn2 O1 Zn1 108.23(7) . .
Zn3 O1 Zn1 113.26(6) . .
Zn2 O1 Zn4 113.76(6) . .
Zn3 O1 Zn4 107.36(7) . .
Zn1 O1 Zn4 100.92(6) . .
C1 O2 Zn2 131.86(10) . .
C1 O3 Zn3 131.25(10) . .
C8 O4 Zn3 120.21(10) . .
C8 O5 Zn1 139.57(10) . .
C15 O6 Zn4 130.57(10) . 1_655
C15 O7 Zn3 128.19(10) . 1_655
C23 O9 Zn4 117.48(11) . 4_675
C23 O10 Zn1 131.31(10) . 4_675
C24 O11 Zn2 119.59(9) . .
C24 O12 Zn4 140.22(11) . .
C31 O13 Zn1 129.88(13) . 1_455
C31 O14 Zn2 128.57(14) . 1_455
C39 O16 Zn4 130.97(14) . .
C39 O17 Zn1 118.76(13) . .
O1 Zn1 O17 118.88(6) . .
O1 Zn1 O13 110.62(6) . 1_655
O17 Zn1 O13 130.45(6) . 1_655
O1 Zn1 O5 96.89(6) . .
O17 Zn1 O5 89.95(6) . .
O13 Zn1 O5 86.17(6) 1_655 .
O1 Zn1 O10 94.32(6) . 4_576
O17 Zn1 O10 86.32(6) . 4_576
O13 Zn1 O10 88.08(6) 1_655 4_576
O5 Zn1 O10 168.62(6) . 4_576
O1 Zn1 Zn4 39.68(4) . .
O17 Zn1 Zn4 87.07(4) . .
O13 Zn1 Zn4 135.01(4) 1_655 .
O5 Zn1 Zn4 122.53(4) . .
O10 Zn1 Zn4 68.05(4) 4_576 .
O1 Zn1 Zn2 35.50(4) . .
O17 Zn1 Zn2 150.78(4) . .
O13 Zn1 Zn2 76.55(4) 1_655 .
O5 Zn1 Zn2 104.67(4) . .
O10 Zn1 Zn2 83.47(4) 4_576 .
Zn4 Zn1 Zn2 63.717(8) . .
O1 Zn2 O11 117.46(6) . .
O1 Zn2 O14 112.16(6) . 1_655
O11 Zn2 O14 113.34(6) . 1_655
O1 Zn2 O2 109.04(6) . .
O11 Zn2 O2 101.84(6) . .
O14 Zn2 O2 100.98(6) 1_655 .
O1 Zn2 Zn1 36.27(4) . .
O11 Zn2 Zn1 129.93(4) . .
O14 Zn2 Zn1 76.71(4) 1_655 .
O2 Zn2 Zn1 125.13(4) . .
O1 Zn3 O4 116.90(6) . .
O1 Zn3 O7 113.46(6) . 1_455
O4 Zn3 O7 112.81(6) . 1_455
O1 Zn3 O3 109.26(6) . .
O4 Zn3 O3 100.87(6) . .
O7 Zn3 O3 101.46(6) 1_455 .
O1 Zn3 Zn4 36.70(4) . .
O4 Zn3 Zn4 128.70(4) . .
O7 Zn3 Zn4 77.78(4) 1_455 .
O3 Zn3 Zn4 127.06(4) . .
O9 Zn4 O1 120.08(6) 4_576 .
O9 Zn4 O6 129.57(6) 4_576 1_455
O1 Zn4 O6 110.30(6) . 1_455
O9 Zn4 O12 89.51(6) 4_576 .
O1 Zn4 O12 97.09(5) . .
O6 Zn4 O12 86.50(6) 1_455 .
O9 Zn4 O16 86.78(6) 4_576 .
O1 Zn4 O16 93.64(5) . .
O6 Zn4 O16 87.97(5) 1_455 .
O12 Zn4 O16 169.10(6) . .
O9 Zn4 Zn1 88.11(5) 4_576 .
O1 Zn4 Zn1 39.40(4) . .
O6 Zn4 Zn1 135.00(4) 1_455 .
O12 Zn4 Zn1 121.99(4) . .
O16 Zn4 Zn1 68.16(4) . .
O9 Zn4 Zn3 151.59(5) 4_576 .
O1 Zn4 Zn3 35.95(4) . .
O6 Zn4 Zn3 76.08(4) 1_455 .
O12 Zn4 Zn3 106.02(4) . .
O16 Zn4 Zn3 81.69(4) . .
Zn1 Zn4 Zn3 63.505(8) . .

loop_
_geom_bond_atom_site_label_1
_geom_bond_atom_site_label_2
_geom_bond_distance
_geom_bond_site_symmetry_2
C1 O2 1.243(2) .
C1 O3 1.245(2) .
C1 C2 1.517(3) .
C2 C7 1.381(3) .
C2 C3 1.396(3) .
C3 C4 1.334(3) .
C3 H3 0.9300 .
C4 C5 1.410(3) .
C4 H4 0.9300 .
C5 C6 1.429(3) .
C5 C5 1.512(4) 3_675
C6 C7 1.317(3) .
C6 H6 0.9300 .
C7 H7 0.9300 .
C8 O4 1.228(2) .
C8 O5 1.257(2) .
C8 C9 1.491(3) .
C9 C14 1.394(3) .
C9 C10 1.409(3) .
C10 C11 1.395(3) .
C10 H10 0.9300 .
C11 C12 1.384(3) .
C11 C15 1.482(3) .
C12 C13 1.368(3) .
C12 H12 0.9300 .
C13 C14 1.410(3) .
C13 N1 1.414(2) .
C14 H14 0.9300 .
C15 O6 1.250(2) .
C15 O7 1.276(2) .
C16 N1 1.274(2) .
C16 O8 1.283(2) .
C16 C17 1.498(3) .
C17 C22 1.347(3) .
C17 C18 1.407(3) .
C18 C19 1.397(3) .
C18 H18 0.9300 .
C19 C20 1.381(3) .
C19 H19 0.9300 .
C20 C21 1.395(3) .
C20 C23 1.508(3) .
C21 C22 1.420(3) .
C21 H21 0.9300 .
C22 H22 0.9300 .
C23 O9 1.236(2) .
C23 O10 1.242(2) .
C24 O12 1.224(2) .
C24 O11 1.262(2) .
C24 C25 1.493(3) .
C25 C30 1.398(3) .
C25 C26 1.414(3) .
C26 C27 1.380(3) .
C26 H26 0.9300 .
C27 C28 1.375(3) .
C27 N2 1.403(2) 2
C28 C29 1.390(3) .
C28 H28 0.9300 .
C29 C30 1.398(3) .
C29 C31 1.483(2) .
C30 H30 0.9300 .
C31 O14 1.250(2) .
C31 O13 1.250(2) .
C32 O15 1.247(3) .
C32 N2 1.322(3) .
C32 C33 1.493(3) .
C33 C34 1.386(3) .
C33 C38 1.405(3) .
C34 C35 1.384(3) .
C34 H34 0.9300 .
C35 C36 1.377(3) .
C35 H35 0.9300 .
C36 C37 1.406(3) .
C36 C39 1.503(3) .
C37 C38 1.391(3) .
C37 H37 0.9300 .
C38 H38 0.9300 .
C39 O16 1.208(3) .
C39 O17 1.241(2) .
C40 N3 1.481(3) .
C40 H40A 0.9600 .
C40 H40B 0.9600 .
C40 H40C 0.9600 .
C41 N3 1.482(3) .
C41 H41A 0.9600 .
C41 H41B 0.9600 .
C41 H41C 0.9600 .
N1 H1 0.8600 .
N2 C27 1.403(2) 2_545
N2 H2 0.8600 .
N3 H3A 0.9000 .
N3 H3B 0.9000 .
O1 Zn2 1.9124(14) .
O1 Zn3 1.9250(14) .
O1 Zn1 1.9480(12) .
O1 Zn4 1.9597(14) .
O2 Zn2 1.9731(14) .
O3 Zn3 1.9714(13) .
O4 Zn3 1.9555(14) .
O5 Zn1 2.1059(15) .
O6 Zn4 1.9897(15) 1_655
O7 Zn3 1.9605(15) 1_655
O9 Zn4 1.9580(15) 4_675
O10 Zn1 2.2030(15) 4_675
O11 Zn2 1.9588(14) .
O12 Zn4 2.1185(14) .
O13 Zn1 1.9659(15) 1_455
O14 Zn2 1.9699(15) 1_455
O16 Zn4 2.2096(14) .
O17 Zn1 1.9504(14) .
Zn1 O13 1.9659(15) 1_655
Zn1 O10 2.2030(15) 4_576
Zn1 Zn4 3.0135(4) .
Zn1 Zn2 3.1278(4) .
Zn2 O14 1.9699(15) 1_655
Zn3 O7 1.9605(16) 1_455
Zn3 Zn4 3.1300(4) .
Zn4 O9 1.9580(15) 4_576
Zn4 O6 1.9897(15) 1_455

loop_
_geom_torsion_atom_site_label_1
_geom_torsion_atom_site_label_2
_geom_torsion_atom_site_label_3
_geom_torsion_atom_site_label_4
_geom_torsion
_geom_torsion_site_symmetry_1
_geom_torsion_site_symmetry_4
O2 C1 C2 C7 0.1(3) . .
O3 C1 C2 C7 -175.6(2) . .
O2 C1 C2 C3 -179.4(2) . .
O3 C1 C2 C3 4.9(3) . .
C7 C2 C3 C4 1.3(4) . .
C1 C2 C3 C4 -179.2(2) . .
C2 C3 C4 C5 -1.4(4) . .
C3 C4 C5 C6 1.6(4) . .
C3 C4 C5 C5 -179.3(3) . 3_675
C4 C5 C6 C7 -1.8(4) . .
C5 C5 C6 C7 179.1(3) 3_675 .
C5 C6 C7 C2 1.8(4) . .
C3 C2 C7 C6 -1.5(4) . .
C1 C2 C7 C6 179.0(2) . .
O4 C8 C9 C14 2.7(3) . .
O5 C8 C9 C14 179.78(19) . .
O4 C8 C9 C10 176.82(19) . .
O5 C8 C9 C10 -6.1(3) . .
C14 C9 C10 C11 1.9(3) . .
C8 C9 C10 C11 -172.11(19) . .
C9 C10 C11 C12 -2.9(3) . .
C9 C10 C11 C15 177.32(19) . .
C10 C11 C12 C13 2.0(3) . .
C15 C11 C12 C13 -178.3(2) . .
C11 C12 C13 C14 0.1(4) . .
C11 C12 C13 N1 178.22(18) . .
C10 C9 C14 C13 0.0(3) . .
C8 C9 C14 C13 174.0(2) . .
C12 C13 C14 C9 -1.0(4) . .
N1 C13 C14 C9 -179.20(19) . .
C12 C11 C15 O6 -165.66(18) . .
C10 C11 C15 O6 14.1(3) . .
C12 C11 C15 O7 16.1(3) . .
C10 C11 C15 O7 -164.15(17) . .
N1 C16 C17 C22 -160.2(2) . .
O8 C16 C17 C22 13.6(3) . .
N1 C16 C17 C18 26.3(3) . .
O8 C16 C17 C18 -159.9(2) . .
C22 C17 C18 C19 -1.3(4) . .
C16 C17 C18 C19 171.9(2) . .
C17 C18 C19 C20 1.0(4) . .
C18 C19 C20 C21 -1.8(4) . .
C18 C19 C20 C23 -178.9(2) . .
C19 C20 C21 C22 2.9(4) . .
C23 C20 C21 C22 -179.8(2) . .
C18 C17 C22 C21 2.5(4) . .
C16 C17 C22 C21 -171.1(2) . .
C20 C21 C22 C17 -3.2(4) . .
C19 C20 C23 O9 -174.9(2) . .
C21 C20 C23 O9 7.9(3) . .
C19 C20 C23 O10 0.6(3) . .
C21 C20 C23 O10 -176.6(2) . .
O12 C24 C25 C30 -5.7(3) . .
O11 C24 C25 C30 174.48(18) . .
O12 C24 C25 C26 177.00(18) . .
O11 C24 C25 C26 -2.8(3) . .
C30 C25 C26 C27 -2.1(3) . .
C24 C25 C26 C27 175.2(2) . .
C25 C26 C27 C28 2.1(3) . .
C25 C26 C27 N2 -179.25(17) . 2
C26 C27 C28 C29 -2.5(3) . .
N2 C27 C28 C29 178.92(18) 2 .
C27 C28 C29 C30 2.9(3) . .
C27 C28 C29 C31 -176.03(18) . .
C28 C29 C30 C25 -3.0(3) . .
C31 C29 C30 C25 176.01(17) . .
C26 C25 C30 C29 2.6(3) . .
C24 C25 C30 C29 -174.8(2) . .
C28 C29 C31 O14 15.4(2) . .
C30 C29 C31 O14 -163.57(15) . .
C28 C29 C31 O13 -165.41(16) . .
C30 C29 C31 O13 15.6(2) . .
O15 C32 C33 C34 152.3(2) . .
N2 C32 C33 C34 -19.1(4) . .
O15 C32 C33 C38 -23.2(3) . .
N2 C32 C33 C38 165.3(2) . .
C38 C33 C34 C35 -0.7(3) . .
C32 C33 C34 C35 -176.0(2) . .
C33 C34 C35 C36 0.6(3) . .
C34 C35 C36 C37 -0.9(3) . .
C34 C35 C36 C39 -178.4(2) . .
C35 C36 C37 C38 1.1(3) . .
C39 C36 C37 C38 178.7(2) . .
C36 C37 C38 C33 -1.2(3) . .
C34 C33 C38 C37 1.0(4) . .
C32 C33 C38 C37 176.7(2) . .
C35 C36 C39 O16 -8.6(3) . .
C37 C36 C39 O16 173.9(2) . .
C35 C36 C39 O17 171.2(2) . .
C37 C36 C39 O17 -6.3(3) . .
O8 C16 N1 C13 1.2(3) . .
C17 C16 N1 C13 174.70(18) . .
C12 C13 N1 C16 176.6(2) . .
C14 C13 N1 C16 -5.3(3) . .
O15 C32 N2 C27 11.5(4) . 2_545
C33 C32 N2 C27 -176.92(18) . 2_545
O3 C1 O2 Zn2 -2.1(3) . .
C2 C1 O2 Zn2 -177.40(11) . .
O2 C1 O3 Zn3 -0.6(3) . .
C2 C1 O3 Zn3 174.72(12) . .
O5 C8 O4 Zn3 21.6(3) . .
C9 C8 O4 Zn3 -161.67(14) . .
O4 C8 O5 Zn1 2.6(3) . .
C9 C8 O5 Zn1 -174.24(12) . .
O7 C15 O6 Zn4 13.6(3) . 1_655
C11 C15 O6 Zn4 -164.50(11) . 1_655
O6 C15 O7 Zn3 -21.2(2) . 1_655
C11 C15 O7 Zn3 156.90(12) . 1_655
O10 C23 O9 Zn4 9.5(3) . 4_675
C20 C23 O9 Zn4 -175.54(13) . 4_675
O9 C23 O10 Zn1 20.5(3) . 4_675
C20 C23 O10 Zn1 -154.29(13) . 4_675
O12 C24 O11 Zn2 18.6(3) . .
C25 C24 O11 Zn2 -161.60(13) . .
O11 C24 O12 Zn4 -0.3(3) . .
C25 C24 O12 Zn4 179.87(11) . .
O14 C31 O13 Zn1 15.9(3) . 1_455
C29 C31 O13 Zn1 -163.22(10) . 1_455
O13 C31 O14 Zn2 -23.1(3) . 1_455
C29 C31 O14 Zn2 156.00(11) . 1_455
O17 C39 O16 Zn4 -23.3(3) . .
C36 C39 O16 Zn4 156.54(14) . .
O16 C39 O17 Zn1 -7.7(3) . .
C36 C39 O17 Zn1 172.50(14) . .
Zn2 O1 Zn1 O17 160.57(6) . .
Zn3 O1 Zn1 O17 -73.56(9) . .
Zn4 O1 Zn1 O17 40.87(8) . .
Zn2 O1 Zn1 O13 -17.18(8) . 1_655
Zn3 O1 Zn1 O13 108.69(7) . 1_655
Zn4 O1 Zn1 O13 -136.88(6) . 1_655
Zn2 O1 Zn1 O5 -105.66(7) . .
Zn3 O1 Zn1 O5 20.21(8) . .
Zn4 O1 Zn1 O5 134.64(6) . .
Zn2 O1 Zn1 O10 72.40(7) . 4_576
Zn3 O1 Zn1 O10 -161.74(7) . 4_576
Zn4 O1 Zn1 O10 -47.31(6) . 4_576
Zn2 O1 Zn1 Zn4 119.70(9) . .
Zn3 O1 Zn1 Zn4 -114.43(10) . .
Zn3 O1 Zn1 Zn2 125.87(10) . .
Zn4 O1 Zn1 Zn2 -119.70(9) . .
C39 O17 Zn1 O1 -4.10(18) . .
C39 O17 Zn1 O13 173.13(14) . 1_655
C39 O17 Zn1 O5 -101.95(16) . .
C39 O17 Zn1 O10 88.81(16) . 4_576
C39 O17 Zn1 Zn4 20.63(15) . .
C39 O17 Zn1 Zn2 19.2(2) . .
C8 O5 Zn1 O1 -26.56(17) . .
C8 O5 Zn1 O17 92.55(16) . .
C8 O5 Zn1 O13 -136.89(17) . 1_655
C8 O5 Zn1 O10 163.3(2) . 4_576
C8 O5 Zn1 Zn4 6.05(19) . .
C8 O5 Zn1 Zn2 -61.87(16) . .
Zn3 O1 Zn2 O11 112.91(7) . .
Zn1 O1 Zn2 O11 -120.96(7) . .
Zn4 O1 Zn2 O11 -9.69(9) . .
Zn3 O1 Zn2 O14 -113.16(7) . 1_655
Zn1 O1 Zn2 O14 12.97(8) . 1_655
Zn4 O1 Zn2 O14 124.24(7) . 1_655
Zn3 O1 Zn2 O2 -2.17(9) . .
Zn1 O1 Zn2 O2 123.96(7) . .
Zn4 O1 Zn2 O2 -124.77(7) . .
Zn3 O1 Zn2 Zn1 -126.13(10) . .
Zn4 O1 Zn2 Zn1 111.28(9) . .
C24 O11 Zn2 O1 -12.32(12) . .
C24 O11 Zn2 O14 -145.73(12) . 1_655
C24 O11 Zn2 O2 106.66(12) . .
C24 O11 Zn2 Zn1 -53.74(12) . .
C1 O2 Zn2 O1 3.48(15) . .
C1 O2 Zn2 O11 -121.32(15) . .
C1 O2 Zn2 O14 121.73(15) . 1_655
C1 O2 Zn2 Zn1 40.34(16) . .
O17 Zn1 Zn2 O1 -36.63(11) . .
O13 Zn1 Zn2 O1 163.49(8) 1_655 .
O5 Zn1 Zn2 O1 81.17(8) . .
O10 Zn1 Zn2 O1 -106.93(8) 4_576 .
Zn4 Zn1 Zn2 O1 -38.21(7) . .
O1 Zn1 Zn2 O11 82.86(9) . .
O17 Zn1 Zn2 O11 46.23(11) . .
O13 Zn1 Zn2 O11 -113.65(7) 1_655 .
O5 Zn1 Zn2 O11 164.03(7) . .
O10 Zn1 Zn2 O11 -24.07(7) 4_576 .
Zn4 Zn1 Zn2 O11 44.65(6) . .
O1 Zn1 Zn2 O14 -167.67(8) . 1_655
O17 Zn1 Zn2 O14 155.70(10) . 1_655
O13 Zn1 Zn2 O14 -4.18(6) 1_655 1_655
O5 Zn1 Zn2 O14 -86.50(6) . 1_655
O10 Zn1 Zn2 O14 85.40(6) 4_576 1_655
Zn4 Zn1 Zn2 O14 154.12(4) . 1_655
O1 Zn1 Zn2 O2 -73.47(9) . .
O17 Zn1 Zn2 O2 -110.10(11) . .
O13 Zn1 Zn2 O2 90.02(7) 1_655 .
O5 Zn1 Zn2 O2 7.70(7) . .
O10 Zn1 Zn2 O2 179.60(7) 4_576 .
Zn4 Zn1 Zn2 O2 -111.68(6) . .
Zn2 O1 Zn3 O4 114.38(7) . .
Zn1 O1 Zn3 O4 -9.00(10) . .
Zn4 O1 Zn3 O4 -119.51(7) . .
Zn2 O1 Zn3 O7 -111.67(7) . 1_455
Zn1 O1 Zn3 O7 124.95(7) . 1_455
Zn4 O1 Zn3 O7 14.44(8) . 1_455
Zn2 O1 Zn3 O3 0.72(9) . .
Zn1 O1 Zn3 O3 -122.66(7) . .
Zn4 O1 Zn3 O3 126.83(6) . .
Zn2 O1 Zn3 Zn4 -126.11(10) . .
Zn1 O1 Zn3 Zn4 110.51(9) . .
C8 O4 Zn3 O1 -17.06(13) . .
C8 O4 Zn3 O7 -151.29(13) . 1_455
C8 O4 Zn3 O3 101.24(13) . .
C8 O4 Zn3 Zn4 -58.85(13) . .
C1 O3 Zn3 O1 1.13(15) . .
C1 O3 Zn3 O4 -122.59(15) . .
C1 O3 Zn3 O7 121.20(15) . 1_455
C1 O3 Zn3 Zn4 37.95(15) . .
Zn2 O1 Zn4 O9 -75.60(9) . 4_576
Zn3 O1 Zn4 O9 158.85(6) . 4_576
Zn1 O1 Zn4 O9 40.06(9) . 4_576
Zn2 O1 Zn4 O6 106.82(7) . 1_455
Zn3 O1 Zn4 O6 -18.72(7) . 1_455
Zn1 O1 Zn4 O6 -137.51(6) . 1_455
Zn2 O1 Zn4 O12 17.95(8) . .
Zn3 O1 Zn4 O12 -107.60(6) . .
Zn1 O1 Zn4 O12 133.61(6) . .
Zn2 O1 Zn4 O16 -163.99(7) . .
Zn3 O1 Zn4 O16 70.46(6) . .
Zn1 O1 Zn4 O16 -48.33(7) . .
Zn2 O1 Zn4 Zn1 -115.66(10) . .
Zn3 O1 Zn4 Zn1 118.79(8) . .
Zn2 O1 Zn4 Zn3 125.55(9) . .
Zn1 O1 Zn4 Zn3 -118.79(8) . .
C24 O12 Zn4 O9 99.53(17) . 4_576
C24 O12 Zn4 O1 -20.74(17) . .
C24 O12 Zn4 O6 -130.78(17) . 1_455
C24 O12 Zn4 O16 169.6(2) . .
C24 O12 Zn4 Zn1 12.07(18) . .
C24 O12 Zn4 Zn3 -56.35(17) . .
C39 O16 Zn4 O9 -61.5(2) . 4_576
C39 O16 Zn4 O1 58.4(2) . .
C39 O16 Zn4 O6 168.6(2) . 1_455
C39 O16 Zn4 O12 -131.8(3) . .
C39 O16 Zn4 Zn1 27.71(18) . .
C39 O16 Zn4 Zn3 92.42(19) . .
O1 Zn1 Zn4 O9 -146.14(8) . 4_576
O17 Zn1 Zn4 O9 68.87(7) . 4_576
O13 Zn1 Zn4 O9 -81.33(7) 1_655 4_576
O5 Zn1 Zn4 O9 156.94(7) . 4_576
O10 Zn1 Zn4 O9 -18.34(7) 4_576 4_576
Zn2 Zn1 Zn4 O9 -111.91(5) . 4_576
O17 Zn1 Zn4 O1 -144.99(8) . .
O13 Zn1 Zn4 O1 64.81(9) 1_655 .
O5 Zn1 Zn4 O1 -56.92(8) . .
O10 Zn1 Zn4 O1 127.80(8) 4_576 .
Zn2 Zn1 Zn4 O1 34.23(6) . .
O1 Zn1 Zn4 O6 63.61(9) . 1_455
O17 Zn1 Zn4 O6 -81.38(7) . 1_455
O13 Zn1 Zn4 O6 128.42(8) 1_655 1_455
O5 Zn1 Zn4 O6 6.69(8) . 1_455
O10 Zn1 Zn4 O6 -168.59(7) 4_576 1_455
Zn2 Zn1 Zn4 O6 97.84(6) . 1_455
O1 Zn1 Zn4 O12 -57.91(8) . .
O17 Zn1 Zn4 O12 157.10(7) . .
O13 Zn1 Zn4 O12 6.90(8) 1_655 .
O5 Zn1 Zn4 O12 -114.83(7) . .
O10 Zn1 Zn4 O12 69.89(7) 4_576 .
Zn2 Zn1 Zn4 O12 -23.67(5) . .
O1 Zn1 Zn4 O16 126.57(8) . .
O17 Zn1 Zn4 O16 -18.43(6) . .
O13 Zn1 Zn4 O16 -168.62(7) 1_655 .
O5 Zn1 Zn4 O16 69.65(7) . .
O10 Zn1 Zn4 O16 -105.64(6) 4_576 .
Zn2 Zn1 Zn4 O16 160.80(4) . .
O1 Zn1 Zn4 Zn3 35.09(6) . .
O17 Zn1 Zn4 Zn3 -109.91(4) . .
O13 Zn1 Zn4 Zn3 99.90(6) 1_655 .
O5 Zn1 Zn4 Zn3 -21.83(5) . .
O10 Zn1 Zn4 Zn3 162.89(4) 4_576 .
Zn2 Zn1 Zn4 Zn3 69.321(8) . .
O1 Zn3 Zn4 O9 -41.01(12) . 4_576
O4 Zn3 Zn4 O9 42.98(12) . 4_576
O7 Zn3 Zn4 O9 152.53(11) 1_455 4_576
O3 Zn3 Zn4 O9 -112.24(12) . 4_576
O4 Zn3 Zn4 O1 83.98(9) . .
O7 Zn3 Zn4 O1 -166.46(7) 1_455 .
O3 Zn3 Zn4 O1 -71.24(8) . .
O1 Zn3 Zn4 O6 161.93(7) . 1_455
O4 Zn3 Zn4 O6 -114.09(7) . 1_455
O7 Zn3 Zn4 O6 -4.53(6) 1_455 1_455
O3 Zn3 Zn4 O6 90.70(7) . 1_455
O1 Zn3 Zn4 O12 79.79(7) . .
O4 Zn3 Zn4 O12 163.77(7) . .
O7 Zn3 Zn4 O12 -86.68(6) 1_455 .
O3 Zn3 Zn4 O12 8.55(7) . .
O1 Zn3 Zn4 O16 -108.11(7) . .
O4 Zn3 Zn4 O16 -24.12(7) . .
O7 Zn3 Zn4 O16 85.43(6) 1_455 .
O3 Zn3 Zn4 O16 -179.34(7) . .
O1 Zn3 Zn4 Zn1 -38.43(6) . .
O4 Zn3 Zn4 Zn1 45.55(6) . .
O7 Zn3 Zn4 Zn1 155.11(4) 1_455 .
O3 Zn3 Zn4 Zn1 -109.66(6) . .

loop_
_platon_squeeze_void_nr
_platon_squeeze_void_average_x
_platon_squeeze_void_average_y
_platon_squeeze_void_average_z
_platon_squeeze_void_volume
_platon_squeeze_void_count_electrons
_platon_squeeze_void_content
1 -0.024 -0.006 -0.018 7162 582 ' '
